data_4088681
loop_
_publ_author_name
'Chadwick, F. Mark'
'Cooper, Robert T.'
'O&#x2019;Hare, Dermot'

_publ_section_title
;
 Zirconium and Hafnium Permethylpentalene Compounds
;
_journal_issue 12
_journal_name_full Organometallics
_journal_page_first 2092
_journal_paper_doi 10.1021/acs.organomet.6b00301
_journal_volume 35
_journal_year 2016
_chemical_compound_source SYN
_chemical_formula_moiety 'C20 H28 Hf1'
_chemical_formula_sum 'C20 H28 Hf'
_chemical_formula_weight 446.93
_chemical_melting_point ?
_space_group_IT_number 2
_space_group_name_Hall '-P 1'
_space_group_name_H-M_alt 'P -1'
_symmetry_cell_setting triclinic
_symmetry_space_group_name_Hall '-P 1'
_symmetry_space_group_name_H-M 'P -1'
_atom_sites_solution_hydrogens difmap
_atom_sites_solution_primary direct
_audit_creation_date 13-04-10
_audit_creation_method CRYSTALS_ver_14.40
_cell_angle_alpha 96.197(2)
_cell_angle_beta 98.933(2)
_cell_angle_gamma 106.408(3)
_cell_formula_units_Z 2
_cell_length_a 7.4644(3)
_cell_length_b 8.8177(4)
_cell_length_c 13.8720(6)
_cell_measurement_reflns_used 2920
_cell_measurement_temperature 150
_cell_measurement_theta_max 27
_cell_measurement_theta_min 5
_cell_volume 854.06(7)
_computing_cell_refinement 'DENZO/SCALEPACK (Otwinowski & Minor, 1997)'
_computing_data_collection 'COLLECT (Nonius, 2001).'
_computing_data_reduction 'DENZO/SCALEPACK (Otwinowski & Minor, 1997)'
_computing_molecular_graphics 'CAMERON (Watkin et al., 1996)'
_computing_publication_material 'CRYSTALS (Betteridge et al., 2003)'
_computing_structure_refinement 'CRYSTALS (Betteridge et al., 2003)'
_computing_structure_solution 'SIR92 (Altomare et al., 1994)'
_diffrn_ambient_pressure 101
_diffrn_ambient_temperature 150
_diffrn_measured_fraction_theta_full 0.974
_diffrn_measured_fraction_theta_max 0.964
_diffrn_measurement_device Area
_diffrn_measurement_device_type 'Nonius KappaCCD'
_diffrn_measurement_method \w
_diffrn_radiation_monochromator graphite
_diffrn_radiation_type 'Mo K\a'
_diffrn_radiation_wavelength 0.71073
_diffrn_reflns_av_R_equivalents 0.036
_diffrn_reflns_limit_h_max 9
_diffrn_reflns_limit_h_min -9
_diffrn_reflns_limit_k_max 10
_diffrn_reflns_limit_k_min -11
_diffrn_reflns_limit_l_max 17
_diffrn_reflns_limit_l_min -17
_diffrn_reflns_number 9283
_diffrn_reflns_theta_full 25.449
_diffrn_reflns_theta_max 27.364
_diffrn_reflns_theta_min 5.313
_diffrn_standards_number 0
_exptl_absorpt_coefficient_mu 6.100
_exptl_absorpt_correction_T_max 0.74
_exptl_absorpt_correction_T_min 0.57
_exptl_absorpt_correction_type multi-scan
_exptl_absorpt_process_details 'DENZO/SCALEPACK (Otwinowski & Minor, 1997)'
_exptl_crystal_colour yellow
_exptl_crystal_density_diffrn 1.738
_exptl_crystal_density_meas ?
_exptl_crystal_density_method 'not measured'
_exptl_crystal_description plate
_exptl_crystal_F_000 440
_exptl_crystal_size_max 0.200
_exptl_crystal_size_mid 0.200
_exptl_crystal_size_min 0.050
_refine_diff_density_max 2.04
_refine_diff_density_min -1.88
_refine_ls_extinction_coef 51(5)
_refine_ls_extinction_method 'Larson (1970), Equation 22'
_refine_ls_goodness_of_fit_ref 0.9295
_refine_ls_hydrogen_treatment constr
_refine_ls_matrix_type full
_refine_ls_number_parameters 191
_refine_ls_number_reflns 3734
_refine_ls_number_restraints 0
_refine_ls_R_factor_all 0.0388
_refine_ls_R_factor_gt 0.0351
_refine_ls_shift/su_max 0.0008225
_refine_ls_shift/su_mean 0.0000181
_refine_ls_structure_factor_coef Fsqd
_refine_ls_weighting_details
;
 Method, part 1, Chebychev polynomial, (Watkin, 1994, Prince, 1982) 
 [weight] = 1.0/[A~0~*T~0~(x)+A~1~*T~1~(x) ... +A~n-1~]*T~n-1~(x)] 
 where A~i~ are the Chebychev coefficients listed below and x= Fcalc/Fmax 
 Method = Robust Weighting (Prince, 1982) 
 W = [weight] * [1-(deltaF/6*sigmaF)^2^]^2^ 
 A~i~ are: 
 47.1 66.7 36.8 9.65 
;
_refine_ls_weighting_scheme calc
_refine_ls_wR_factor_all 0.0905
_refine_ls_wR_factor_gt 0.0837
_refine_ls_wR_factor_ref 0.0905
_reflns_limit_h_max 9
_reflns_limit_h_min -9
_reflns_limit_k_max 11
_reflns_limit_k_min -11
_reflns_limit_l_max 17
_reflns_limit_l_min 0
_reflns_number_gt 3481
_reflns_number_total 3734
_reflns_threshold_expression I>2.0\s(I)
_oxford_diffrn_Wilson_B_factor 1.89
_oxford_diffrn_Wilson_scale 2.57
_oxford_refine_ls_r_factor_ref 0.0388
_oxford_refine_ls_scale 0.634(2)
_oxford_reflns_number_all 3734
_oxford_reflns_threshold_expression_ref I>0.0\s(I)
_oxford_structure_analysis_title '161fmc13 At 13: 3 on 10/ 4'
_cod_data_source_file om6b00301_si_002.cif
_cod_data_source_block 2Hf
_cod_depositor_comments
;
The following automatic conversions were performed:

data item '_chemical_melting_point' value 'not measured' was changed
to '?' -- the value is undefined or not given.

data item '_exptl_crystal_density_meas' value 'not measured' was
changed to '?' -- the value is perceived as not measured.

Automatic conversion script
Id: cif_fix_values 6909 2019-04-08 15:41:33Z antanas 
;
_cod_original_sg_symbol_H-M 'P -1 '
_cod_original_formula_sum 'C20 H28 Hf1'
_cod_database_code 4088681

loop_
_symmetry_equiv_pos_as_xyz
x,y,z
-x,-y,-z

loop_
_atom_site_label
_atom_site_type_symbol
_atom_site_fract_x
_atom_site_fract_y
_atom_site_fract_z
_atom_site_U_iso_or_equiv
_atom_site_occupancy
_atom_site_adp_type
_atom_site_refinement_flags_posn
C1 C 0.8449(9) 0.4691(7) 0.7058(4) 0.0302 1.0000 Uani .
C2 C 0.8097(8) 0.3358(7) 0.6315(4) 0.0284 1.0000 Uani .
C3 C 0.8004(8) 0.1958(7) 0.6756(4) 0.0261 1.0000 Uani .
C4 C 0.8457(7) 0.2464(6) 0.7813(4) 0.0244 1.0000 Uani .
C5 C 0.7754(8) 0.1732(7) 0.8614(4) 0.0266 1.0000 Uani .
C6 C 0.7454(8) 0.2951(7) 0.9255(4) 0.0288 1.0000 Uani .
C7 C 0.7858(8) 0.4421(7) 0.8882(4) 0.0266 1.0000 Uani .
C8 C 0.8611(8) 0.4139(7) 0.7999(4) 0.0274 1.0000 Uani .
C9 C 0.8836(10) 0.6413(8) 0.6912(5) 0.0394 1.0000 Uani .
C10 C 0.7887(11) 0.3373(8) 0.5223(5) 0.0400 1.0000 Uani .
C11 C 0.7855(9) 0.0364(8) 0.6185(5) 0.0357 1.0000 Uani .
C12 C 0.7691(9) 0.0086(8) 0.8808(5) 0.0380 1.0000 Uani .
C13 C 0.6826(10) 0.2742(10) 1.0226(5) 0.0425 1.0000 Uani .
C14 C 0.7885(9) 0.5987(8) 0.9439(5) 0.0365 1.0000 Uani .
C15 C 0.4279(10) 0.5086(9) 0.7447(5) 0.0425 1.0000 Uani .
C16 C 0.4243(10) 0.4507(8) 0.6465(5) 0.0396 1.0000 Uani .
C17 C 0.3308(9) 0.2947(8) 0.5990(5) 0.0373 1.0000 Uani .
C18 C 0.3770(9) -0.0136(7) 0.7030(5) 0.0352 1.0000 Uani .
C19 C 0.3446(8) 0.0379(8) 0.7948(5) 0.0344 1.0000 Uani .
C20 C 0.2703(9) 0.1612(9) 0.8185(5) 0.0412 1.0000 Uani .
Hf1 Hf 0.55253(3) 0.27439(2) 0.745647(15) 0.0242 1.0000 Uani .
H93 H 0.8144 0.6923 0.7301 0.0610 1.0000 Uiso R
H92 H 1.0175 0.6955 0.7118 0.0610 1.0000 Uiso R
H91 H 0.8451 0.6458 0.6226 0.0611 1.0000 Uiso R
H101 H 0.6735 0.2554 0.4894 0.0590 1.0000 Uiso R
H102 H 0.8959 0.3159 0.4997 0.0591 1.0000 Uiso R
H103 H 0.7814 0.4400 0.5085 0.0590 1.0000 Uiso R
H113 H 0.7524 -0.0463 0.6582 0.0532 1.0000 Uiso R
H112 H 0.9054 0.0381 0.6005 0.0529 1.0000 Uiso R
H111 H 0.6904 0.0120 0.5593 0.0530 1.0000 Uiso R
H121 H 0.7030 -0.0145 0.9342 0.0571 1.0000 Uiso R
H122 H 0.8965 0.0026 0.8987 0.0571 1.0000 Uiso R
H123 H 0.7024 -0.0686 0.8227 0.0570 1.0000 Uiso R
H133 H 0.6216 0.3535 1.0398 0.0630 1.0000 Uiso R
H132 H 0.7936 0.2878 1.0727 0.0630 1.0000 Uiso R
H131 H 0.5935 0.1693 1.0177 0.0632 1.0000 Uiso R
H143 H 0.8261 0.6822 0.9053 0.0550 1.0000 Uiso R
H142 H 0.8802 0.6243 1.0047 0.0550 1.0000 Uiso R
H141 H 0.6649 0.5934 0.9580 0.0551 1.0000 Uiso R
H161 H 0.5111 0.5206 0.6122 0.0480 1.0000 Uiso R
H191 H 0.4219 0.0027 0.8468 0.0390 1.0000 Uiso R
H201 H 0.2477 0.1780 0.8837 0.0853 1.0000 Uiso R
H202 H 0.2795 0.2439 0.7792 0.0853 1.0000 Uiso R
H181 H 0.3871 -0.1182 0.6878 0.0419 1.0000 Uiso R
H182 H 0.3897 0.0563 0.6553 0.0419 1.0000 Uiso R
H171 H 0.2616 0.2184 0.6337 0.0445 1.0000 Uiso R
H172 H 0.3362 0.2643 0.5319 0.0445 1.0000 Uiso R
H151 H 0.4950 0.6170 0.7724 0.0508 1.0000 Uiso R
H152 H 0.3614 0.4386 0.7837 0.0508 1.0000 Uiso R

loop_
_atom_site_aniso_label
_atom_site_aniso_U_11
_atom_site_aniso_U_22
_atom_site_aniso_U_33
_atom_site_aniso_U_23
_atom_site_aniso_U_13
_atom_site_aniso_U_12
C1 0.032(3) 0.027(3) 0.031(3) 0.009(2) 0.006(2) 0.007(2)
C2 0.033(3) 0.034(3) 0.020(3) 0.005(2) 0.010(2) 0.010(2)
C3 0.024(2) 0.028(3) 0.027(3) 0.006(2) 0.007(2) 0.008(2)
C4 0.024(2) 0.024(3) 0.028(3) 0.006(2) 0.009(2) 0.009(2)
C5 0.026(3) 0.030(3) 0.027(3) 0.011(2) 0.008(2) 0.010(2)
C6 0.024(3) 0.039(3) 0.024(3) 0.008(2) 0.004(2) 0.009(2)
C7 0.028(3) 0.028(3) 0.024(3) 0.000(2) 0.005(2) 0.010(2)
C8 0.031(3) 0.025(3) 0.028(3) 0.006(2) 0.008(2) 0.010(2)
C9 0.046(4) 0.029(3) 0.038(3) 0.012(3) 0.006(3) 0.003(3)
C10 0.052(4) 0.041(3) 0.026(3) 0.008(3) 0.017(3) 0.006(3)
C11 0.038(3) 0.036(3) 0.034(3) 0.003(2) 0.011(3) 0.013(3)
C12 0.035(3) 0.032(3) 0.048(4) 0.018(3) 0.004(3) 0.011(3)
C13 0.034(3) 0.071(5) 0.024(3) 0.011(3) 0.011(2) 0.013(3)
C14 0.038(3) 0.036(3) 0.032(3) -0.009(2) -0.002(2) 0.016(3)
C15 0.047(4) 0.038(3) 0.045(4) 0.001(3) -0.002(3) 0.025(3)
C16 0.044(4) 0.037(3) 0.038(3) 0.005(3) -0.004(3) 0.019(3)
C17 0.038(3) 0.040(3) 0.029(3) 0.007(3) -0.004(2) 0.010(3)
C18 0.029(3) 0.028(3) 0.047(4) 0.009(3) 0.010(3) 0.004(2)
C19 0.024(3) 0.039(3) 0.034(3) 0.007(2) 0.007(2) 0.000(2)
C20 0.033(3) 0.048(4) 0.041(4) 0.009(3) 0.017(3) 0.005(3)
Hf1 0.02490(16) 0.02532(16) 0.02249(16) 0.00357(9) 0.00423(9) 0.00826(10)

loop_
_atom_type_symbol
_atom_type_scat_dispersion_real
_atom_type_scat_dispersion_imag
_atom_type_scat_Cromer_Mann_a1
_atom_type_scat_Cromer_Mann_b1
_atom_type_scat_Cromer_Mann_a2
_atom_type_scat_Cromer_Mann_b2
_atom_type_scat_Cromer_Mann_a3
_atom_type_scat_Cromer_Mann_b3
_atom_type_scat_Cromer_Mann_a4
_atom_type_scat_Cromer_Mann_b4
_atom_type_scat_Cromer_Mann_c
_atom_type_scat_source
Hf -0.5830 6.1852 29.1440 1.8326 15.1726 9.5999 14.7586 0.2751 4.3001 72.0290 8.5815 'International Tables Vol C 4.2.6.8 and 6.1.1.4'
C 0.0033 0.0016 2.3100 20.8439 1.0200 10.2075 1.5886 0.5687 0.8650 51.6512 0.2156 'International Tables Vol C 4.2.6.8 and 6.1.1.4'
H 0.0000 0.0000 0.4930 10.5109 0.3229 26.1257 0.1402 3.1424 0.0408 57.7998 0.0030 'International Tables Vol C 4.2.6.8 and 6.1.1.4'

loop_
_geom_angle_atom_site_label_1
_geom_angle_atom_site_label_2
_geom_angle_atom_site_label_3
_geom_angle
_geom_angle_publ_flag
C2 C1 C8 107.7(5) yes
C2 C1 C9 126.5(5) yes
C8 C1 C9 125.4(5) yes
C2 C1 Hf1 78.4(3) yes
C8 C1 Hf1 61.4(3) yes
C9 C1 Hf1 130.6(4) yes
C1 C2 C3 109.7(5) yes
C1 C2 C10 126.4(6) yes
C3 C2 C10 123.9(5) yes
C2 C3 C4 106.9(5) yes
C2 C3 C11 123.4(5) yes
C4 C3 C11 128.5(5) yes
C2 C3 Hf1 81.8(3) yes
C4 C3 Hf1 65.1(3) yes
C11 C3 Hf1 127.8(4) yes
C3 C4 C5 132.4(5) yes
C3 C4 C8 107.8(5) yes
C5 C4 C8 108.1(5) yes
C3 C4 Hf1 79.5(3) yes
C5 C4 Hf1 83.8(3) yes
C8 C4 Hf1 71.0(3) yes
C4 C5 C6 106.5(5) yes
C4 C5 C12 125.9(5) yes
C6 C5 C12 126.9(5) yes
C4 C5 Hf1 61.9(3) yes
C6 C5 Hf1 78.1(3) yes
C12 C5 Hf1 132.0(4) yes
C5 C6 C7 111.5(5) yes
C5 C6 C13 124.7(6) yes
C7 C6 C13 123.8(6) yes
C6 C7 C8 105.7(5) yes
C6 C7 C14 124.5(5) yes
C8 C7 C14 128.5(5) yes
C6 C7 Hf1 81.5(3) yes
C8 C7 Hf1 64.7(3) yes
C14 C7 Hf1 128.5(4) yes
C7 C8 C1 133.7(5) yes
C7 C8 C4 108.0(5) yes
C1 C8 C4 107.5(5) yes
C7 C8 Hf1 79.6(3) yes
C1 C8 Hf1 84.3(4) yes
C4 C8 Hf1 71.7(3) yes
C1 C9 H93 109.8 no
C1 C9 H92 109.0 no
H93 C9 H92 109.4 no
C1 C9 H91 109.4 no
H93 C9 H91 109.9 no
H92 C9 H91 109.4 no
C2 C10 H101 108.5 no
C2 C10 H102 109.6 no
H101 C10 H102 109.6 no
C2 C10 H103 109.5 no
H101 C10 H103 109.7 no
H102 C10 H103 109.9 no
C3 C11 H113 110.0 no
C3 C11 H112 110.3 no
H113 C11 H112 108.3 no
C3 C11 H111 110.3 no
H113 C11 H111 109.2 no
H112 C11 H111 108.7 no
C5 C12 H121 108.7 no
C5 C12 H122 109.9 no
H121 C12 H122 109.5 no
C5 C12 H123 109.9 no
H121 C12 H123 109.2 no
H122 C12 H123 109.6 no
C6 C13 H133 109.7 no
C6 C13 H132 108.4 no
H133 C13 H132 109.6 no
C6 C13 H131 110.2 no
H133 C13 H131 108.8 no
H132 C13 H131 110.1 no
C7 C14 H143 109.5 no
C7 C14 H142 109.4 no
H143 C14 H142 108.2 no
C7 C14 H141 110.8 no
H143 C14 H141 109.3 no
H142 C14 H141 109.6 no
C16 C15 Hf1 72.9(4) yes
C16 C15 H151 120.7 no
Hf1 C15 H151 127.3 no
C16 C15 H152 119.3 no
Hf1 C15 H152 71.9 no
H151 C15 H152 120.0 no
C15 C16 C17 125.3(7) yes
C15 C16 Hf1 74.5(4) yes
C17 C16 Hf1 73.6(4) yes
C15 C16 H161 116.7 no
C17 C16 H161 117.3 no
Hf1 C16 H161 117.4 no
C16 C17 Hf1 73.7(4) yes
C16 C17 H171 119.9 no
Hf1 C17 H171 71.9 no
C16 C17 H172 120.1 no
Hf1 C17 H172 126.1 no
H171 C17 H172 120.0 no
C19 C18 Hf1 73.3(4) yes
C19 C18 H181 120.3 no
Hf1 C18 H181 145.5 no
C19 C18 H182 119.7 no
Hf1 C18 H182 57.1 no
H181 C18 H182 120.0 no
C18 C19 C20 126.8(6) yes
C18 C19 Hf1 74.0(4) yes
C20 C19 Hf1 74.6(4) yes
C18 C19 H191 109.8 no
C20 C19 H191 120.2 no
Hf1 C19 H191 108.0 no
C19 C20 Hf1 72.8(4) yes
C19 C20 H201 117.2 no
Hf1 C20 H201 131.7 no
C19 C20 H202 120.0 no
Hf1 C20 H202 56.6 no
H201 C20 H202 120.0 no
C7 Hf1 C3 91.51(18) yes
C7 Hf1 C19 110.8(2) yes
C3 Hf1 C19 108.4(2) yes
C7 Hf1 C18 134.4(2) yes
C3 Hf1 C18 83.9(2) yes
C19 Hf1 C18 32.7(2) yes
C7 Hf1 C17 141.0(2) yes
C3 Hf1 C17 103.6(2) yes
C19 Hf1 C17 98.3(2) yes
C18 Hf1 C17 83.6(2) yes
C7 Hf1 C16 108.3(2) yes
C3 Hf1 C16 111.3(2) yes
C19 Hf1 C16 122.1(2) yes
C18 Hf1 C16 115.7(2) yes
C17 Hf1 C16 32.7(2) yes
C7 Hf1 C20 102.9(2) yes
C3 Hf1 C20 141.0(2) yes
C19 Hf1 C20 32.6(2) yes
C18 Hf1 C20 60.1(2) yes
C17 Hf1 C20 87.7(2) yes
C7 Hf1 C15 84.1(2) yes
C3 Hf1 C15 135.1(2) yes
C19 Hf1 C15 114.9(2) yes
C18 Hf1 C15 129.2(2) yes
C17 Hf1 C15 59.8(2) yes
C7 Hf1 C5 55.86(19) yes
C3 Hf1 C5 63.80(18) yes
C19 Hf1 C5 75.2(2) yes
C18 Hf1 C5 82.1(2) yes
C17 Hf1 C5 161.8(2) yes
C7 Hf1 C1 64.39(19) yes
C3 Hf1 C1 55.32(19) yes
C19 Hf1 C1 161.3(2) yes
C18 Hf1 C1 137.8(2) yes
C17 Hf1 C1 95.0(2) yes
C7 Hf1 C4 59.51(19) yes
C3 Hf1 C4 35.43(19) yes
C19 Hf1 C4 104.1(2) yes
C18 Hf1 C4 96.5(2) yes
C17 Hf1 C4 138.0(2) yes
C7 Hf1 C8 35.71(19) yes
C3 Hf1 C8 59.34(19) yes
C19 Hf1 C8 132.3(2) yes
C18 Hf1 C8 133.8(2) yes
C17 Hf1 C8 128.9(2) yes
C16 Hf1 C20 98.3(3) yes
C16 Hf1 C15 32.6(2) yes
C20 Hf1 C15 82.9(3) yes
C16 Hf1 C5 161.7(2) yes
C20 Hf1 C5 94.7(2) yes
C15 Hf1 C5 138.4(2) yes
C16 Hf1 C1 75.5(2) yes
C20 Hf1 C1 162.1(2) yes
C15 Hf1 C1 83.2(2) yes
C5 Hf1 C1 88.21(18) yes
C16 Hf1 C4 132.4(2) yes
C20 Hf1 C4 128.7(2) yes
C15 Hf1 C4 134.3(2) yes
C5 Hf1 C4 34.27(18) yes
C1 Hf1 C4 57.52(19) yes
C16 Hf1 C8 104.0(2) yes
C20 Hf1 C8 137.5(2) yes
C15 Hf1 C8 97.0(2) yes
C5 Hf1 C8 57.88(19) yes
C1 Hf1 C8 34.31(19) yes
C4 Hf1 C8 37.32(19) yes

loop_
_geom_bond_atom_site_label_1
_geom_bond_atom_site_label_2
_geom_bond_distance
_geom_bond_publ_flag
C1 C2 1.411(8) yes
C1 C8 1.442(8) yes
C1 C9 1.506(8) yes
C1 Hf1 2.545(6) yes
C2 C3 1.425(8) yes
C2 C10 1.501(8) yes
C3 C4 1.442(8) yes
C3 C11 1.503(8) yes
C3 Hf1 2.446(5) yes
C4 C5 1.440(7) yes
C4 C8 1.440(7) yes
C4 Hf1 2.256(5) yes
C5 C6 1.409(8) yes
C5 C12 1.494(8) yes
C5 Hf1 2.542(5) yes
C6 C7 1.418(8) yes
C6 C13 1.507(8) yes
C7 C8 1.450(8) yes
C7 C14 1.501(8) yes
C7 Hf1 2.444(5) yes
C8 Hf1 2.246(6) yes
C9 H93 0.962 no
C9 H92 0.959 no
C9 H91 0.959 no
C10 H101 0.962 no
C10 H102 0.962 no
C10 H103 0.959 no
C11 H113 0.962 no
C11 H112 0.962 no
C11 H111 0.958 no
C12 H121 0.960 no
C12 H122 0.962 no
C12 H123 0.963 no
C13 H133 0.965 no
C13 H132 0.965 no
C13 H131 0.963 no
C14 H143 0.960 no
C14 H142 0.961 no
C14 H141 0.962 no
C15 C16 1.395(10) yes
C15 Hf1 2.494(6) yes
C15 H151 0.950 no
C15 H152 0.950 no
C16 C17 1.390(9) yes
C16 Hf1 2.473(6) yes
C16 H161 0.980 no
C17 Hf1 2.472(6) yes
C17 H171 0.950 no
C17 H172 0.950 no
C18 C19 1.385(9) yes
C18 Hf1 2.464(6) yes
C18 H181 0.950 no
C18 H182 0.950 no
C19 C20 1.385(10) yes
C19 Hf1 2.456(6) yes
C19 H191 0.985 no
C20 Hf1 2.479(6) yes
C20 H201 0.950 no
C20 H202 0.950 no

loop_
_geom_hbond_atom_site_label_D
_geom_hbond_atom_site_label_H
_geom_hbond_atom_site_label_A
_geom_hbond_angle_DHA
_geom_hbond_distance_DH
_geom_hbond_distance_HA
_geom_hbond_distance_DA
_geom_hbond_publ_flag
C19 H191 C12 133.2(2) 0.985 2.546 3.300(9) yes
C20 H202 C15 152.6(2) 0.950 2.418 3.291(9) yes
C18 H182 C17 147.5(2) 0.950 2.448 3.289(9) yes
C15 H152 C20 144.8(2) 0.950 2.469 3.291(9) yes
